data_4061047
loop_
_publ_author_name
'Caballero, Agust\'in'
'Jal\'on, F\'elix A.'
'Manzano, Blanca R.'
'Espino, Gustavo'
'P\'erez-Manrique, Mercedes'
'Mucientes, Antonio'
'Poblete, Francisco J.'
'Maestro, Miguel'

_publ_section_title
;
 Ruthenium Arene Derivatives with PN Hemilabile Ligands.
 P--C Cleavage and Phosphine to Phosphinite Transformation
;
_journal_coden_ASTM ORGND7
_journal_issue 24
_journal_name_full Organometallics
_journal_page_first 5694
_journal_page_last 5706
_journal_paper_doi 10.1021/om049438o
_journal_volume 23
_journal_year 2004
_chemical_formula_moiety 'C26 H29 Cl N2 P Ru, 0.5 (C H2 Cl2)'
_chemical_formula_sum 'C26.5 H30 Cl3 N2 P Ru'
_chemical_formula_weight 614.91
_space_group_IT_number 13
_symmetry_cell_setting monoclinic
_symmetry_space_group_name_Hall '-P 2yac'
_symmetry_space_group_name_H-M 'P 1 2/n 1'
_cell_angle_alpha 90.00
_cell_angle_beta 96.701(1)
_cell_angle_gamma 90.00
_cell_formula_units_Z 4
_cell_length_a 14.1253(9)
_cell_length_b 10.7073(7)
_cell_length_c 17.442(1)
_cell_measurement_temperature 173(2)
_cell_volume 2620.0(3)
_diffrn_ambient_temperature 173(2)
_exptl_crystal_density_diffrn 1.559
_cod_depositor_comments
;
The following automatic conversions were performed:
'_symmetry_cell_setting' value 'Monoclinic' changed to 'monoclinic'
according to '/home/saulius/struct/CIF-dictionaries/cif_core.dic'
dictionary named 'cif_core.dic' version 2.4.1 from 2010-06-29.

Automatic conversion script
Id: cif_fix_enum 1527 2010-12-29 10:47:43Z saulius 
;
_cod_original_sg_symbol_H-M 'P 2/n'
_cod_original_formula_sum 'C26.50 H30 Cl3 N2 P Ru'
_cod_database_code 4061047

loop_
_symmetry_equiv_pos_as_xyz
'x, y, z'
'-x+1/2, y, -z+1/2'
'-x, -y, -z'
'x-1/2, -y, z-1/2'

loop_
_atom_site_label
_atom_site_type_symbol
_atom_site_fract_x
_atom_site_fract_y
_atom_site_fract_z
_atom_site_U_iso_or_equiv
_atom_site_adp_type
_atom_site_occupancy
_atom_site_symmetry_multiplicity
_atom_site_calc_flag
_atom_site_refinement_flags
_atom_site_disorder_assembly
_atom_site_disorder_group
Ru1 Ru 0.830410(14) 0.209298(19) 1.085613(12) 0.01723(6) Uani 1 1 d . . .
Cl1 Cl 0.85268(5) 0.43213(6) 1.08422(4) 0.02589(15) Uani 1 1 d . . .
Cl2 Cl 0.66938(4) 0.23060(6) 1.12037(4) 0.02527(15) Uani 1 1 d . . .
P1 P 0.75855(5) 0.22436(6) 0.95733(4) 0.01726(14) Uani 1 1 d . . .
N1 N 0.57737(16) 0.0963(2) 0.92354(13) 0.0241(5) Uani 1 1 d . . .
N2 N 0.70903(17) -0.0197(2) 0.92683(14) 0.0259(5) Uani 1 1 d . . .
C1 C 0.98711(18) 0.1971(2) 1.12470(16) 0.0230(5) Uani 1 1 d . . .
C2 C 0.9361(2) 0.1799(3) 1.19036(17) 0.0256(6) Uani 1 1 d . . .
H2 H 0.948(2) 0.231(3) 1.2308(19) 0.029(8) Uiso 1 1 d . . .
C3 C 0.8646(2) 0.0896(3) 1.18938(17) 0.0265(6) Uani 1 1 d . . .
H3 H 0.8295(19) 0.088(2) 1.2324(16) 0.017(7) Uiso 1 1 d . . .
C4 C 0.83874(19) 0.0117(3) 1.12382(17) 0.0258(6) Uani 1 1 d . . .
C5 C 0.88860(19) 0.0300(2) 1.05885(17) 0.0236(6) Uani 1 1 d . . .
H5 H 0.8678(17) -0.018(2) 1.0106(15) 0.009(6) Uiso 1 1 d . . .
C6 C 0.96287(18) 0.1202(2) 1.05985(17) 0.0226(6) Uani 1 1 d . . .
H6 H 0.991(2) 0.138(3) 1.0152(18) 0.029(8) Uiso 1 1 d . . .
C7 C 1.06615(19) 0.2940(3) 1.12986(17) 0.0271(6) Uani 1 1 d . . .
H7 H 1.038(2) 0.371(3) 1.1533(18) 0.031(8) Uiso 1 1 d . . .
C8 C 1.1503(2) 0.2456(4) 1.1850(2) 0.0394(8) Uani 1 1 d . . .
H8A H 1.177(2) 0.171(3) 1.1624(19) 0.038(9) Uiso 1 1 d . . .
H8B H 1.198(2) 0.311(3) 1.1890(19) 0.043(10) Uiso 1 1 d . . .
H8C H 1.128(3) 0.228(3) 1.231(2) 0.047(11) Uiso 1 1 d . . .
C9 C 1.1000(3) 0.3308(4) 1.0534(2) 0.0432(9) Uani 1 1 d . . .
H9A H 1.147(2) 0.394(3) 1.0618(18) 0.033(8) Uiso 1 1 d . . .
H9B H 1.120(3) 0.264(4) 1.026(2) 0.063(13) Uiso 1 1 d . . .
H9C H 1.051(3) 0.368(3) 1.012(2) 0.053(11) Uiso 1 1 d . . .
C10 C 0.7604(2) -0.0832(3) 1.1238(2) 0.0342(7) Uani 1 1 d . . .
H10A H 0.710(3) -0.049(3) 1.151(2) 0.051(11) Uiso 1 1 d . . .
H10B H 0.732(3) -0.107(3) 1.072(2) 0.055(11) Uiso 1 1 d . . .
H10C H 0.782(3) -0.156(4) 1.154(2) 0.069(13) Uiso 1 1 d . . .
C11 C 0.67508(18) 0.0957(2) 0.93282(15) 0.0201(5) Uani 1 1 d . . .
C12 C 0.5493(2) -0.0253(3) 0.90948(17) 0.0309(7) Uani 1 1 d . . .
H12 H 0.486(2) -0.045(3) 0.9008(16) 0.025(8) Uiso 1 1 d . . .
C13 C 0.6296(2) -0.0938(3) 0.91134(18) 0.0317(7) Uani 1 1 d . . .
H13 H 0.634(2) -0.181(3) 0.9048(17) 0.030(8) Uiso 1 1 d . . .
C14 C 0.5118(2) 0.2000(3) 0.9305(2) 0.0325(7) Uani 1 1 d . . .
H14A H 0.528(2) 0.241(3) 0.981(2) 0.043(10) Uiso 1 1 d . . .
H14B H 0.515(3) 0.260(3) 0.889(2) 0.056(11) Uiso 1 1 d . . .
H14C H 0.447(3) 0.170(3) 0.928(2) 0.056(11) Uiso 1 1 d . . .
C15 C 0.84512(18) 0.2096(2) 0.88749(15) 0.0205(5) Uani 1 1 d . . .
C16 C 0.8460(2) 0.1148(3) 0.83264(16) 0.0234(6) Uani 1 1 d . . .
H16 H 0.795(2) 0.056(3) 0.8256(18) 0.039(9) Uiso 1 1 d . . .
C17 C 0.9184(2) 0.1116(3) 0.78437(17) 0.0297(7) Uani 1 1 d . . .
H17 H 0.914(2) 0.048(3) 0.7479(18) 0.030(8) Uiso 1 1 d . . .
C18 C 0.9887(2) 0.2010(3) 0.79044(17) 0.0293(6) Uani 1 1 d . . .
H18 H 1.036(2) 0.194(3) 0.7603(18) 0.030(8) Uiso 1 1 d . . .
C19 C 0.9885(2) 0.2954(3) 0.84451(17) 0.0304(6) Uani 1 1 d . . .
H19 H 1.033(3) 0.357(4) 0.852(2) 0.059(12) Uiso 1 1 d . . .
C20 C 0.9165(2) 0.3010(3) 0.89217(17) 0.0268(6) Uani 1 1 d . . .
H20 H 0.917(2) 0.370(3) 0.9284(18) 0.031(8) Uiso 1 1 d . . .
C21 C 0.69174(17) 0.3641(2) 0.92235(15) 0.0202(5) Uani 1 1 d . . .
C22 C 0.6533(2) 0.4462(3) 0.97247(18) 0.0260(6) Uani 1 1 d . . .
H22 H 0.666(2) 0.435(3) 1.0238(18) 0.027(8) Uiso 1 1 d . . .
C23 C 0.5957(2) 0.5439(3) 0.9428(2) 0.0347(7) Uani 1 1 d . . .
H23 H 0.572(2) 0.604(3) 0.979(2) 0.041(9) Uiso 1 1 d . . .
C24 C 0.5766(3) 0.5606(3) 0.8641(2) 0.0421(9) Uani 1 1 d . . .
H24 H 0.541(3) 0.625(4) 0.844(2) 0.057(11) Uiso 1 1 d . . .
C25 C 0.6161(3) 0.4817(3) 0.8141(2) 0.0386(8) Uani 1 1 d . . .
H25 H 0.606(2) 0.495(3) 0.756(2) 0.045(10) Uiso 1 1 d . . .
C26 C 0.6738(2) 0.3830(3) 0.84271(18) 0.0288(6) Uani 1 1 d . . .
H26 H 0.700(2) 0.327(3) 0.8065(19) 0.034(9) Uiso 1 1 d . . .
C1S C 0.2500 0.4966(4) 0.7500 0.0364(10) Uani 1 2 d S . .
H1A H 0.224(2) 0.552(3) 0.789(2) 0.049(10) Uiso 1 1 d . . .
Cl1S Cl 0.15981(9) 0.40415(12) 0.70160(8) 0.0800(4) Uani 1 1 d . . .

loop_
_atom_site_aniso_label
_atom_site_aniso_U_11
_atom_site_aniso_U_22
_atom_site_aniso_U_33
_atom_site_aniso_U_23
_atom_site_aniso_U_13
_atom_site_aniso_U_12
Ru1 0.01591(10) 0.01972(10) 0.01689(10) -0.00175(9) 0.00546(7) -0.00046(9)
Cl1 0.0273(3) 0.0211(3) 0.0301(4) -0.0039(3) 0.0065(3) -0.0020(3)
Cl2 0.0198(3) 0.0320(4) 0.0257(3) 0.0015(3) 0.0096(3) 0.0010(3)
P1 0.0169(3) 0.0180(3) 0.0177(3) -0.0020(3) 0.0052(3) -0.0012(3)
N1 0.0196(11) 0.0299(12) 0.0235(12) -0.0008(10) 0.0061(10) -0.0053(9)
N2 0.0279(12) 0.0214(11) 0.0298(13) -0.0019(10) 0.0084(11) -0.0036(10)
C1 0.0197(13) 0.0238(13) 0.0250(14) 0.0011(11) 0.0012(11) 0.0023(11)
C2 0.0230(14) 0.0325(15) 0.0205(14) -0.0009(12) -0.0008(11) 0.0030(12)
C3 0.0254(14) 0.0320(15) 0.0231(15) 0.0060(12) 0.0076(12) 0.0034(12)
C4 0.0196(13) 0.0244(13) 0.0338(16) 0.0062(12) 0.0046(12) 0.0044(11)
C5 0.0192(13) 0.0214(13) 0.0300(16) -0.0003(11) 0.0021(12) 0.0043(11)
C6 0.0156(12) 0.0264(13) 0.0268(15) -0.0006(12) 0.0068(11) 0.0042(11)
C7 0.0197(13) 0.0280(14) 0.0334(16) -0.0055(13) 0.0025(12) -0.0028(12)
C8 0.0244(16) 0.0433(19) 0.049(2) 0.0001(17) -0.0029(16) -0.0047(15)
C9 0.0386(19) 0.051(2) 0.040(2) 0.0019(18) 0.0051(17) -0.0233(18)
C10 0.0280(16) 0.0300(16) 0.045(2) 0.0062(15) 0.0048(15) -0.0069(13)
C11 0.0188(12) 0.0249(13) 0.0168(13) -0.0012(10) 0.0033(11) -0.0053(11)
C12 0.0281(16) 0.0379(16) 0.0271(16) -0.0015(13) 0.0058(13) -0.0154(13)
C13 0.0376(17) 0.0252(14) 0.0338(17) -0.0038(13) 0.0102(14) -0.0094(13)
C14 0.0187(14) 0.0376(17) 0.0417(19) 0.0034(16) 0.0051(13) -0.0001(13)
C15 0.0192(12) 0.0243(12) 0.0185(12) 0.0009(11) 0.0042(10) -0.0001(11)
C16 0.0261(14) 0.0246(13) 0.0205(14) -0.0019(11) 0.0072(12) -0.0020(12)
C17 0.0355(16) 0.0329(16) 0.0228(15) -0.0033(13) 0.0120(13) 0.0073(13)
C18 0.0256(14) 0.0399(16) 0.0248(14) 0.0066(13) 0.0126(12) 0.0042(13)
C19 0.0244(14) 0.0403(16) 0.0277(15) 0.0022(14) 0.0077(12) -0.0064(14)
C20 0.0250(14) 0.0294(14) 0.0268(14) -0.0031(13) 0.0062(11) -0.0061(12)
C21 0.0167(12) 0.0190(12) 0.0249(14) 0.0016(10) 0.0028(11) -0.0020(10)
C22 0.0269(15) 0.0242(14) 0.0281(16) -0.0007(12) 0.0085(13) 0.0013(11)
C23 0.0327(17) 0.0269(15) 0.045(2) -0.0032(14) 0.0055(15) 0.0035(13)
C24 0.044(2) 0.0254(15) 0.054(2) 0.0067(15) -0.0079(17) 0.0040(15)
C25 0.047(2) 0.0293(16) 0.0362(19) 0.0055(14) -0.0085(16) -0.0009(14)
C26 0.0330(16) 0.0271(14) 0.0259(16) 0.0020(12) 0.0014(13) -0.0014(13)
C1S 0.042(3) 0.039(2) 0.031(2) 0.000 0.015(2) 0.000
Cl1S 0.0643(7) 0.0945(9) 0.0806(9) -0.0001(7) 0.0065(6) -0.0408(7)

loop_
_geom_bond_atom_site_label_1
_geom_bond_atom_site_label_2
_geom_bond_distance
_geom_bond_site_symmetry_2
_geom_bond_publ_flag
Ru1 C5 2.161(3) . ?
Ru1 C6 2.193(3) . ?
Ru1 C4 2.218(3) . ?
Ru1 C3 2.225(3) . ?
Ru1 C1 2.243(3) . ?
Ru1 C2 2.243(3) . ?
Ru1 P1 2.3523(7) . ?
Ru1 Cl1 2.4070(7) . ?
Ru1 Cl2 2.4320(7) . ?
P1 C15 1.831(3) . ?
P1 C11 1.831(3) . ?
P1 C21 1.835(3) . ?
N1 C11 1.371(3) . ?
N1 C12 1.374(4) . ?
N1 C14 1.460(4) . ?
N2 C11 1.334(3) . ?
N2 C13 1.375(4) . ?
C1 C6 1.408(4) . ?
C1 C2 1.434(4) . ?
C1 C7 1.519(4) . ?
C2 C3 1.397(4) . ?
C2 H2 0.89(3) . ?
C3 C4 1.428(4) . ?
C3 H3 0.95(3) . ?
C4 C5 1.416(4) . ?
C4 C10 1.503(4) . ?
C5 C6 1.425(4) . ?
C5 H5 1.00(3) . ?
C6 H6 0.93(3) . ?
C7 C9 1.520(5) . ?
C7 C8 1.529(4) . ?
C7 H7 1.02(3) . ?
C8 H8A 0.99(3) . ?
C8 H8B 0.97(3) . ?
C8 H8C 0.92(4) . ?
C9 H9A 0.95(3) . ?
C9 H9B 0.92(4) . ?
C9 H9C 1.02(4) . ?
C10 H10A 0.98(4) . ?
C10 H10B 0.98(4) . ?
C10 H10C 0.96(4) . ?
C12 C13 1.348(4) . ?
C12 H12 0.91(3) . ?
C13 H13 0.94(3) . ?
C14 H14A 0.99(4) . ?
C14 H14B 0.98(4) . ?
C14 H14C 0.97(4) . ?
C15 C16 1.396(4) . ?
C15 C20 1.401(4) . ?
C16 C17 1.399(4) . ?
C16 H16 0.95(3) . ?
C17 C18 1.375(4) . ?
C17 H17 0.93(3) . ?
C18 C19 1.383(4) . ?
C18 H18 0.90(3) . ?
C19 C20 1.388(4) . ?
C19 H19 0.91(4) . ?
C20 H20 0.97(3) . ?
C21 C22 1.394(4) . ?
C21 C26 1.397(4) . ?
C22 C23 1.388(4) . ?
C22 H22 0.90(3) . ?
C23 C24 1.379(5) . ?
C23 H23 0.99(3) . ?
C24 C25 1.378(5) . ?
C24 H24 0.90(4) . ?
C25 C26 1.392(4) . ?
C25 H25 1.02(4) . ?
C26 H26 0.98(3) . ?
C1S Cl1S 1.751(3) . ?
C1S Cl1S 1.751(3) 2_556 ?
C1S H1A 1.00(3) . ?
